data_7719879
loop_
_publ_author_name
'Dallerba, Elena'
'Cameron, Lee'
'Armstrong, Blake I.'
'Ellison, Gaewyn'
'Turner, Eva'
'Innes, Evelyn'
'Strickling, Georgia L.'
'Pangiarella, Joel Ethan'
'O'Conghaile, Peter'
'Nesbit, Michael'
'Moggach, Stephen A.'
'Raiteri, Paolo'
'Stagni, Stefano'
'Pearson, Emma'
'Hackett, Mark'
'Massi, Massimiliano'

_publ_section_title
;
 Methylated regioisomers of Re(I) and Ir(III) tetrazole complexes:
 photophysical properties and optical imaging of brain tissue
;
_journal_name_full 'Dalton Transactions'
_journal_paper_doi 10.1039/D5DT01745A
_journal_year 2025
_chemical_formula_moiety 'C14 H9 Br N5 O3 Re'
_chemical_formula_sum 'C14 H9 Br N5 O3 Re'
_chemical_formula_weight 561.37
_space_group_crystal_system monoclinic
_space_group_IT_number 14
_space_group_name_Hall '-P 2yn'
_space_group_name_H-M_alt 'P 1 21/n 1'
_atom_sites_solution_hydrogens geom
_atom_sites_solution_primary dual
_audit_block_doi 10.5517/ccdc.csd.cc2dlrj9
_audit_creation_date 2022-10-13
_audit_creation_method
;
Olex2 1.3
(compiled 2020.11.12 svn.r5f609507 for OlexSys, GUI svn.r6408)
;
_audit_update_record
;
2022-11-28 deposited with the CCDC.	2025-11-12 downloaded from the CCDC.
;
_cell_angle_alpha 90
_cell_angle_beta 92.1110(4)
_cell_angle_gamma 90
_cell_formula_units_Z 4
_cell_length_a 6.87749(3)
_cell_length_b 11.42838(6)
_cell_length_c 19.41606(9)
_cell_measurement_reflns_used 30954
_cell_measurement_temperature 100.00(10)
_cell_measurement_theta_max 75.2970
_cell_measurement_theta_min 3.7940
_cell_volume 1525.039(13)
_computing_cell_refinement 'CrysAlisPro 1.171.41.103a (Rigaku OD, 2021)'
_computing_data_collection 'CrysAlisPro 1.171.41.103a (Rigaku OD, 2021)'
_computing_data_reduction 'CrysAlisPro 1.171.41.103a (Rigaku OD, 2021)'
_computing_molecular_graphics 'Olex2 1.3 (Dolomanov et al., 2009)'
_computing_publication_material 'Olex2 1.3 (Dolomanov et al., 2009)'
_computing_structure_refinement 'SHELXL 2018/3 (Sheldrick, 2015)'
_computing_structure_solution 'SHELXT 2018/2 (Sheldrick, 2018)'
_diffrn_ambient_environment N~2~
_diffrn_ambient_temperature 100.00(10)
_diffrn_detector 'Hybrid Pixel Array Detector'
_diffrn_detector_area_resol_mean 10.0000
_diffrn_detector_type HyPix
_diffrn_measured_fraction_theta_full 1.000
_diffrn_measured_fraction_theta_max 0.984
_diffrn_measurement_details
;
List of Runs (angles in degrees, time in seconds):

  # Type    Start    End  Width  t~exp~   \w     \q     \k     \f   Frames
#--------------------------------------------------------------------------
  1  \w     24.00 119.00   0.50    0.05    --   46.07  77.00  60.00  190
  2  \w     24.00 119.00   0.50    0.05    --   46.07  77.00 120.00  190
  3  \w     24.00 119.00   0.50    0.05    --   46.07  77.00 150.00  190
  4  \w     24.00 119.00   0.50    0.05    --   46.07  77.00 -30.00  190
  5  \w     24.00 119.00   0.50    0.05    --   46.07  77.00-150.00  190
  6  \w     24.00 119.00   0.50    0.05    --   46.07  77.00 -90.00  190
  7  \w     31.00 119.00   0.50    0.05    --   46.07  57.00-150.00  176
  8  \w     34.00 119.00   0.50    0.05    --   46.07  38.00 -60.00  170
  9  \w     31.00 119.00   0.50    0.05    --   46.07  57.00 -60.00  176
 10  \w     31.00 119.00   0.50    0.05    --   46.07  57.00  60.00  176
 11  \w     24.00 119.00   0.50    0.05    --   46.07  77.00   0.00  190
 12  \w     34.00 119.00   0.50    0.05    --   46.07  38.00-180.00  170
 13  \w    -28.00  26.00   0.50    0.05    --   46.07 -19.00-150.00  108
 14  \w    -28.00  26.00   0.50    0.05    --   46.07 -19.00 -90.00  108
 15  \w     30.00  71.00   0.50    0.05    --  102.29 -61.00-150.00   82
 16  \w     30.00  71.00   0.50    0.05    --  102.29 -61.00-120.00   82
 17  \w    -28.00  26.00   0.50    0.05    --   46.07 -19.00   0.00  108
 18  \w     30.00 105.00   0.50    0.05    --  102.29 -77.00  90.00  150
 19  \w     30.00  71.00   0.50    0.05    --  102.29 -61.00  30.00   82
 20  \w     26.00 108.00   0.50    0.05    --   46.07-149.00-100.00  164
 21  \w     30.00 105.00   0.50    0.05    --  102.29 -94.00 -90.00  150
 22  \w     30.00 129.00   0.50    0.05    --  102.29-149.00-100.00  198
 23  \w     30.00 111.00   0.50    0.05    --  102.29-125.00  30.00  162
 24  \w     30.00 110.00   0.50    0.05    --  102.29-123.00  63.00  160
 25  \w     12.00  93.00   0.50    0.05    --   46.07-123.00  63.00  162
 26  \w   -110.00 -30.00   0.50    0.05    -- -102.29 123.00 143.00  160
 27  \w   -121.00 -30.00   0.50    0.05    -- -102.29 138.00  83.96  182
 28  \w   -111.00 -30.00   0.50    0.05    -- -102.29 125.00  60.00  162
 29  \w   -128.00 -30.00   0.50    0.05    -- -102.29 149.00 -52.00  196
 30  \w   -111.00 -30.00   0.50    0.05    -- -102.29 125.00 -60.00  162
 31  \w   -111.00 -30.00   0.50    0.05    -- -102.29 125.00-120.00  162
 32  \w   -107.00 -25.00   0.50    0.05    --  -46.07 149.00 -52.00  164
 33  \w    -71.00 -30.00   0.50    0.05    -- -102.29  61.00-180.00   82
 34  \w    -71.00 -30.00   0.50    0.05    -- -102.29  61.00  90.00   82
 35  \w    -92.00 -11.00   0.50    0.05    --  -46.07 123.00 143.00  162
 36  \w     90.00 174.00   0.50    0.05    --  102.29  45.00-120.00  168
 37  \w     74.00 119.00   0.50    0.05    --   46.07 125.00-180.00   90
 38  \w     57.00 119.00   0.50    0.05    --   46.07 149.00 -52.00  124
 39  \w     57.00 166.00   0.50    0.05    --  102.29 149.00 -52.00  218
 40  \w     75.00 174.00   0.50    0.05    --  102.29 123.00 143.00  198
 41  \w     90.00 174.00   0.50    0.05    --  102.29  45.00 -60.00  168
 42  \w   -174.00 -80.00   0.50    0.05    -- -102.29 -75.00  40.95  188
 43  \w   -174.00-109.00   0.50    0.05    -- -102.29 -70.00  68.39  130
 44  \w   -174.00 -85.00   0.50    0.05    -- -102.29 -63.00 150.52  178
 45  \w   -174.00 -88.00   0.50    0.05    -- -102.29 -48.00  98.74  172
 46  \w   -174.00 -86.00   0.50    0.05    -- -102.29 -60.00  85.78  176
 47  \w   -174.00 -86.00   0.50    0.05    -- -102.29 -61.00 -12.12  176
 48  \w   -174.00 -87.00   0.50    0.05    -- -102.29 -59.00 -28.46  174
 49  \w   -174.00 -86.00   0.50    0.05    -- -102.29 -61.00 -90.00  176
 50  \w   -174.00 -90.00   0.50    0.05    -- -102.29 -45.00-150.00  168
 51  \w   -174.00 -90.00   0.50    0.05    -- -102.29 -45.00-180.00  168
 52  \w   -119.00 -57.00   0.50    0.05    --  -46.07-149.00-100.00  124
 53  \w   -166.00 -57.00   0.50    0.05    -- -102.29-149.00-100.00  218
 54  \w   -174.00 -75.00   0.50    0.05    -- -102.29-123.00  63.00  198
 55  \w   -119.00 -73.00   0.50    0.05    --  -46.07-125.00  90.00   92
 56  \w   -119.00 -73.00   0.50    0.05    --  -46.07-125.00 120.00   92
;
_diffrn_measurement_device 'four-circle diffractometer'
_diffrn_measurement_device_type 'XtaLAB Synergy, Single source at home/near, HyPix'
_diffrn_measurement_method '\w scans'
_diffrn_orient_matrix_type 'CrysAlisPro convention (1999,Acta A55,543-557)'
_diffrn_orient_matrix_UB_11 -0.2131846000
_diffrn_orient_matrix_UB_12 0.0312468000
_diffrn_orient_matrix_UB_13 0.0134090000
_diffrn_orient_matrix_UB_21 -0.0463662000
_diffrn_orient_matrix_UB_22 -0.1305654000
_diffrn_orient_matrix_UB_23 0.0103892000
_diffrn_orient_matrix_UB_31 0.0515159000
_diffrn_orient_matrix_UB_32 0.0120890000
_diffrn_orient_matrix_UB_33 0.0775634000
_diffrn_radiation_monochromator mirror
_diffrn_radiation_probe x-ray
_diffrn_radiation_type 'Cu K\a'
_diffrn_radiation_wavelength 1.54184
_diffrn_reflns_av_R_equivalents 0.0394
_diffrn_reflns_av_unetI/netI 0.0138
_diffrn_reflns_Laue_measured_fraction_full 1.000
_diffrn_reflns_Laue_measured_fraction_max 0.984
_diffrn_reflns_limit_h_max 8
_diffrn_reflns_limit_h_min -8
_diffrn_reflns_limit_k_max 14
_diffrn_reflns_limit_k_min -14
_diffrn_reflns_limit_l_max 24
_diffrn_reflns_limit_l_min -21
_diffrn_reflns_number 44552
_diffrn_reflns_point_group_measured_fraction_full 1.000
_diffrn_reflns_point_group_measured_fraction_max 0.984
_diffrn_reflns_theta_full 67.684
_diffrn_reflns_theta_max 75.491
_diffrn_reflns_theta_min 4.490
_diffrn_source 'micro-focus sealed X-ray tube'
_diffrn_source_type 'PhotonJet (Cu) X-ray Source'
_exptl_absorpt_coefficient_mu 18.896
_exptl_absorpt_correction_T_max 1.00000
_exptl_absorpt_correction_T_min 0.47192
_exptl_absorpt_correction_type multi-scan
_exptl_absorpt_process_details
;
CrysAlisPro 1.171.41.103a (Rigaku Oxford Diffraction, 2021)
Empirical absorption correction using spherical harmonics,
implemented in SCALE3 ABSPACK scaling algorithm.
;
_exptl_crystal_colour 'clear light orange'
_exptl_crystal_colour_lustre clear
_exptl_crystal_colour_modifier light
_exptl_crystal_colour_primary orange
_exptl_crystal_density_diffrn 2.445
_exptl_crystal_description block
_exptl_crystal_F_000 1048
_exptl_crystal_recrystallization_method 'grown from the slow evaporation of an acetonitrile solution'
_exptl_crystal_size_max 0.154
_exptl_crystal_size_mid 0.088
_exptl_crystal_size_min 0.084
_refine_diff_density_max 1.003
_refine_diff_density_min -0.992
_refine_diff_density_rms 0.122
_refine_ls_extinction_method none
_refine_ls_goodness_of_fit_ref 1.150
_refine_ls_hydrogen_treatment constr
_refine_ls_matrix_type full
_refine_ls_number_parameters 218
_refine_ls_number_reflns 3118
_refine_ls_number_restraints 0
_refine_ls_restrained_S_all 1.150
_refine_ls_R_factor_all 0.0206
_refine_ls_R_factor_gt 0.0205
_refine_ls_shift/su_max 0.002
_refine_ls_shift/su_mean 0.000
_refine_ls_structure_factor_coef Fsqd
_refine_ls_weighting_details 'w=1/[\s^2^(Fo^2^)+(0.0253P)^2^+4.6815P] where P=(Fo^2^+2Fc^2^)/3'
_refine_ls_weighting_scheme calc
_refine_ls_wR_factor_gt 0.0526
_refine_ls_wR_factor_ref 0.0527
_reflns_Friedel_coverage 0.000
_reflns_number_gt 3102
_reflns_number_total 3118
_reflns_threshold_expression 'I > 2\s(I)'
_cod_data_source_file d5dt01745a2.cif
_cod_data_source_block mxm551rm
_cod_original_cell_volume 1525.038(13)
_cod_original_sg_symbol_H-M 'P 21/n'
_cod_database_code 7719879
_shelx_shelxl_version_number 2018/3
_chemical_oxdiff_formula 'Re1 C14 H9 O3 N5 Br1'
_chemical_oxdiff_usercomment 'Lee Cameron'
_shelx_space_group_comment
;
The symmetry employed for this shelxl refinement is uniquely defined
by the following loop, which should always be used as a source of
symmetry information in preference to the above space-group names.
They are only intended as comments.
;
_reflns_odcompleteness_completeness 99.96
_reflns_odcompleteness_iscentric 1
_reflns_odcompleteness_theta 66.49
_olex2_refinement_description
;
1. Fixed Uiso
 At 1.2 times of:
  All C(H) groups
 At 1.5 times of:
  All C(H,H,H) groups
2.a Aromatic/amide H refined with riding coordinates:
 C10(H10), C11(H11), C7(H7), C12(H12), C13(H13), C8(H8)
2.b Idealised Me refined as rotating group:
 C4(H4A,H4B,H4C)
;
_olex2_exptl_crystal_mounting_method 'mounted on a glass fibre using silicon oil'
_olex2_submission_special_instructions 'No special instructions were received'
_oxdiff_exptl_absorpt_empirical_details
;
Empirical correction (ABSPACK) includes:
- Absorption correction using spherical harmonics
- Frame scaling
;
_oxdiff_exptl_absorpt_empirical_full_max 1.634
_oxdiff_exptl_absorpt_empirical_full_min 0.757

loop_
_space_group_symop_operation_xyz
'x, y, z'
'-x+1/2, y+1/2, -z+1/2'
'-x, -y, -z'
'x-1/2, -y-1/2, z-1/2'

loop_
_atom_site_label
_atom_site_type_symbol
_atom_site_fract_x
_atom_site_fract_y
_atom_site_fract_z
_atom_site_U_iso_or_equiv
_atom_site_adp_type
_atom_site_occupancy
_atom_site_site_symmetry_order
_atom_site_calc_flag
_atom_site_refinement_flags_posn
_atom_site_refinement_flags_adp
_atom_site_refinement_flags_occupancy
_atom_site_disorder_assembly
_atom_site_disorder_group
Re1 Re 0.69282(2) 0.16484(2) 0.38354(2) 0.00932(6) Uani 1 1 d . . . . .
Br1 Br 0.99658(5) 0.24129(3) 0.31861(2) 0.01465(9) Uani 1 1 d . . . . .
O2 O 0.9339(4) 0.1311(2) 0.51853(13) 0.0183(5) Uani 1 1 d . . . . .
O1 O 0.7534(4) -0.0949(2) 0.35423(13) 0.0190(5) Uani 1 1 d . . . . .
O3 O 0.3383(4) 0.0882(2) 0.46170(14) 0.0219(6) Uani 1 1 d . . . . .
N4 N 0.5340(4) 0.1954(3) 0.28829(15) 0.0126(5) Uani 1 1 d . . . . .
N2 N 0.3641(4) 0.1909(3) 0.19245(15) 0.0156(6) Uani 1 1 d . . . . .
N1 N 0.3787(4) 0.3031(3) 0.21432(15) 0.0131(6) Uani 1 1 d . . . . .
N3 N 0.4584(4) 0.1266(3) 0.23723(15) 0.0145(6) Uani 1 1 d . . . . .
N5 N 0.6226(4) 0.3593(2) 0.38100(14) 0.0097(5) Uani 1 1 d . . . . .
C3 C 0.4648(5) 0.1187(3) 0.43240(17) 0.0142(7) Uani 1 1 d . . . . .
C5 C 0.4854(5) 0.3044(3) 0.27349(17) 0.0122(6) Uani 1 1 d . . . . .
C1 C 0.7359(5) 0.0029(3) 0.36601(18) 0.0148(7) Uani 1 1 d . . . . .
C2 C 0.8455(5) 0.1458(3) 0.46823(17) 0.0111(6) Uani 1 1 d . . . . .
C9 C 0.6809(5) 0.5648(3) 0.41129(17) 0.0120(6) Uani 1 1 d . . . . .
C10 C 0.7443(5) 0.6481(3) 0.46108(19) 0.0148(7) Uani 1 1 d . . . . .
H10 H 0.751214 0.728385 0.448813 0.018 Uiso 1 1 calc R U . . .
C6 C 0.5481(5) 0.3984(3) 0.32022(17) 0.0117(6) Uani 1 1 d . . . . .
C11 C 0.7957(5) 0.6140(3) 0.52651(18) 0.0144(7) Uani 1 1 d . . . . .
H11 H 0.837364 0.670496 0.559786 0.017 Uiso 1 1 calc R U . . .
C7 C 0.5385(5) 0.5162(3) 0.30061(18) 0.0143(7) Uani 1 1 d . . . . .
H7 H 0.481971 0.538299 0.257153 0.017 Uiso 1 1 calc R U . . .
C12 C 0.7868(5) 0.4940(3) 0.54480(17) 0.0144(7) Uani 1 1 d . . . . .
H12 H 0.819606 0.471046 0.590797 0.017 Uiso 1 1 calc R U . . .
C13 C 0.7319(5) 0.4109(3) 0.49750(17) 0.0130(6) Uani 1 1 d . . . . .
H13 H 0.728608 0.330856 0.510705 0.016 Uiso 1 1 calc R U . . .
C4 C 0.2691(5) 0.3954(3) 0.17724(18) 0.0174(7) Uani 1 1 d . . . . .
H4A H 0.360072 0.449285 0.155991 0.026 Uiso 1 1 calc R U . . .
H4B H 0.189851 0.438430 0.209647 0.026 Uiso 1 1 calc R U . . .
H4C H 0.184227 0.359922 0.141351 0.026 Uiso 1 1 calc R U . . .
C14 C 0.6799(5) 0.4431(3) 0.42896(17) 0.0115(6) Uani 1 1 d . . . . .
C8 C 0.6117(5) 0.5983(3) 0.34501(18) 0.0144(7) Uani 1 1 d . . . . .
H8 H 0.616231 0.678079 0.331409 0.017 Uiso 1 1 calc R U . . .

loop_
_atom_site_aniso_label
_atom_site_aniso_U_11
_atom_site_aniso_U_22
_atom_site_aniso_U_33
_atom_site_aniso_U_23
_atom_site_aniso_U_13
_atom_site_aniso_U_12
Re1 0.01153(9) 0.00726(9) 0.00918(9) 0.00016(5) 0.00037(6) -0.00015(5)
Br1 0.01548(16) 0.01616(18) 0.01246(17) -0.00254(13) 0.00249(13) -0.00240(13)
O2 0.0204(12) 0.0156(12) 0.0188(13) 0.0011(10) -0.0023(10) -0.0008(10)
O1 0.0258(13) 0.0087(12) 0.0225(13) -0.0035(10) -0.0004(10) 0.0016(10)
O3 0.0167(12) 0.0193(13) 0.0300(15) 0.0018(11) 0.0064(11) -0.0009(10)
N4 0.0148(13) 0.0106(13) 0.0123(14) -0.0028(11) 0.0023(11) -0.0016(11)
N2 0.0179(14) 0.0165(14) 0.0126(14) -0.0025(12) 0.0014(11) -0.0023(12)
N1 0.0145(13) 0.0134(13) 0.0114(14) -0.0002(12) -0.0006(11) -0.0009(11)
N3 0.0176(14) 0.0122(14) 0.0137(14) -0.0021(12) 0.0018(11) -0.0016(11)
N5 0.0120(13) 0.0074(12) 0.0099(13) 0.0008(11) 0.0017(10) -0.0003(10)
C3 0.0246(18) 0.0052(15) 0.0123(16) -0.0014(12) -0.0042(14) 0.0058(13)
C5 0.0130(15) 0.0137(16) 0.0100(15) 0.0005(13) 0.0017(12) -0.0023(13)
C1 0.0148(15) 0.0171(18) 0.0124(16) 0.0011(14) -0.0004(13) -0.0016(13)
C2 0.0142(15) 0.0096(15) 0.0095(16) -0.0014(12) -0.0003(13) -0.0002(12)
C9 0.0111(14) 0.0114(15) 0.0138(16) -0.0018(13) 0.0032(12) 0.0003(12)
C10 0.0169(16) 0.0112(15) 0.0166(17) -0.0012(14) 0.0020(13) -0.0009(13)
C6 0.0140(15) 0.0105(15) 0.0105(15) -0.0004(13) 0.0002(12) 0.0018(12)
C11 0.0154(16) 0.0141(17) 0.0137(16) -0.0057(13) 0.0002(13) -0.0014(13)
C7 0.0180(16) 0.0130(16) 0.0117(16) 0.0016(13) -0.0009(13) 0.0027(13)
C12 0.0139(15) 0.0185(17) 0.0109(16) 0.0003(14) 0.0006(12) 0.0009(13)
C13 0.0133(15) 0.0122(16) 0.0137(16) 0.0001(13) 0.0024(12) 0.0025(12)
C4 0.0189(17) 0.0181(18) 0.0150(17) 0.0018(14) -0.0040(13) 0.0050(14)
C14 0.0097(14) 0.0107(15) 0.0143(16) -0.0020(13) 0.0031(12) -0.0011(12)
C8 0.0166(16) 0.0115(16) 0.0151(17) 0.0010(13) 0.0016(13) 0.0004(13)

loop_
_atom_type_symbol
_atom_type_description
_atom_type_scat_dispersion_real
_atom_type_scat_dispersion_imag
_atom_type_scat_source
C C 0.0181 0.0091 'International Tables Vol C Tables 4.2.6.8 and 6.1.1.4'
H H 0.0000 0.0000 'International Tables Vol C Tables 4.2.6.8 and 6.1.1.4'
Br Br -0.6763 1.2805 'International Tables Vol C Tables 4.2.6.8 and 6.1.1.4'
N N 0.0311 0.0180 'International Tables Vol C Tables 4.2.6.8 and 6.1.1.4'
O O 0.0492 0.0322 'International Tables Vol C Tables 4.2.6.8 and 6.1.1.4'
Re Re -5.2083 5.8923 'International Tables Vol C Tables 4.2.6.8 and 6.1.1.4'

loop_
_exptl_crystal_face_index_h
_exptl_crystal_face_index_k
_exptl_crystal_face_index_l
_exptl_crystal_face_perp_dist
-3 5 2 0.0243
-3 -5 -4 0.0606
2 4 -9 0.0464
3 6 -2 0.0432
2 3 10 0.0790
-2 -5 7 0.0405
-1 0 -12 0.0643
1 1 12 0.0808
3 -4 5 0.0522
2 -5 -8 0.0474

loop_
_geom_angle_atom_site_label_1
_geom_angle_atom_site_label_2
_geom_angle_atom_site_label_3
_geom_angle
_geom_angle_site_symmetry_1
_geom_angle_site_symmetry_3
_geom_angle_publ_flag
N4 Re1 Br1 85.45(8) . . ?
N4 Re1 N5 73.78(11) . . ?
N5 Re1 Br1 80.60(7) . . ?
C3 Re1 Br1 176.40(10) . . ?
C3 Re1 N4 94.07(12) . . ?
C3 Re1 N5 95.83(12) . . ?
C1 Re1 Br1 96.06(10) . . ?
C1 Re1 N4 94.69(13) . . ?
C1 Re1 N5 168.17(12) . . ?
C1 Re1 C3 87.53(14) . . ?
C1 Re1 C2 87.69(14) . . ?
C2 Re1 Br1 91.65(10) . . ?
C2 Re1 N4 176.42(12) . . ?
C2 Re1 N5 103.70(12) . . ?
C2 Re1 C3 88.69(14) . . ?
N3 N4 Re1 135.0(2) . . ?
C5 N4 Re1 117.3(2) . . ?
C5 N4 N3 107.6(3) . . ?
N3 N2 N1 107.3(3) . . ?
N2 N1 C4 119.7(3) . . ?
C5 N1 N2 108.1(3) . . ?
C5 N1 C4 131.8(3) . . ?
N2 N3 N4 109.4(3) . . ?
C6 N5 Re1 114.6(2) . . ?
C6 N5 C14 116.8(3) . . ?
C14 N5 Re1 127.4(2) . . ?
O3 C3 Re1 176.9(3) . . ?
N4 C5 N1 107.6(3) . . ?
N4 C5 C6 119.5(3) . . ?
N1 C5 C6 132.9(3) . . ?
O1 C1 Re1 176.9(3) . . ?
O2 C2 Re1 177.8(3) . . ?
C10 C9 C14 119.6(3) . . ?
C8 C9 C10 121.8(3) . . ?
C8 C9 C14 118.6(3) . . ?
C9 C10 H10 119.7 . . ?
C11 C10 C9 120.5(3) . . ?
C11 C10 H10 119.7 . . ?
N5 C6 C5 113.3(3) . . ?
N5 C6 C7 124.8(3) . . ?
C7 C6 C5 121.9(3) . . ?
C10 C11 H11 120.1 . . ?
C10 C11 C12 119.8(3) . . ?
C12 C11 H11 120.1 . . ?
C6 C7 H7 120.7 . . ?
C8 C7 C6 118.6(3) . . ?
C8 C7 H7 120.7 . . ?
C11 C12 H12 119.4 . . ?
C13 C12 C11 121.2(3) . . ?
C13 C12 H12 119.4 . . ?
C12 C13 H13 119.8 . . ?
C12 C13 C14 120.4(3) . . ?
C14 C13 H13 119.8 . . ?
N1 C4 H4A 109.5 . . ?
N1 C4 H4B 109.5 . . ?
N1 C4 H4C 109.5 . . ?
H4A C4 H4B 109.5 . . ?
H4A C4 H4C 109.5 . . ?
H4B C4 H4C 109.5 . . ?
N5 C14 C9 121.0(3) . . ?
N5 C14 C13 120.6(3) . . ?
C13 C14 C9 118.4(3) . . ?
C9 C8 H8 120.1 . . ?
C7 C8 C9 119.8(3) . . ?
C7 C8 H8 120.1 . . ?

loop_
_geom_bond_atom_site_label_1
_geom_bond_atom_site_label_2
_geom_bond_distance
_geom_bond_site_symmetry_2
_geom_bond_publ_flag
Re1 Br1 2.6289(4) . ?
Re1 N4 2.142(3) . ?
Re1 N5 2.275(3) . ?
Re1 C3 1.936(4) . ?
Re1 C1 1.907(4) . ?
Re1 C2 1.930(3) . ?
O2 C2 1.144(4) . ?
O1 C1 1.148(4) . ?
O3 C3 1.113(4) . ?
N4 N3 1.354(4) . ?
N4 C5 1.319(5) . ?
N2 N1 1.354(4) . ?
N2 N3 1.294(4) . ?
N1 C5 1.340(4) . ?
N1 C4 1.469(4) . ?
N5 C6 1.345(4) . ?
N5 C14 1.383(4) . ?
C5 C6 1.461(5) . ?
C9 C10 1.414(5) . ?
C9 C14 1.432(5) . ?
C9 C8 1.409(5) . ?
C10 H10 0.9500 . ?
C10 C11 1.363(5) . ?
C6 C7 1.400(5) . ?
C11 H11 0.9500 . ?
C11 C12 1.419(5) . ?
C7 H7 0.9500 . ?
C7 C8 1.358(5) . ?
C12 H12 0.9500 . ?
C12 C13 1.365(5) . ?
C13 H13 0.9500 . ?
C13 C14 1.414(5) . ?
C4 H4A 0.9800 . ?
C4 H4B 0.9800 . ?
C4 H4C 0.9800 . ?
C8 H8 0.9500 . ?

loop_
_geom_torsion_atom_site_label_1
_geom_torsion_atom_site_label_2
_geom_torsion_atom_site_label_3
_geom_torsion_atom_site_label_4
_geom_torsion
_geom_torsion_site_symmetry_1
_geom_torsion_site_symmetry_2
_geom_torsion_site_symmetry_3
_geom_torsion_site_symmetry_4
_geom_torsion_publ_flag
Re1 N4 N3 N2 176.0(2) . . . . ?
Re1 N4 C5 N1 -176.6(2) . . . . ?
Re1 N4 C5 C6 2.7(4) . . . . ?
Re1 N5 C6 C5 13.4(3) . . . . ?
Re1 N5 C6 C7 -163.4(3) . . . . ?
Re1 N5 C14 C9 159.6(2) . . . . ?
Re1 N5 C14 C13 -22.9(4) . . . . ?
N4 C5 C6 N5 -11.1(4) . . . . ?
N4 C5 C6 C7 165.8(3) . . . . ?
N2 N1 C5 N4 -0.6(4) . . . . ?
N2 N1 C5 C6 -179.7(3) . . . . ?
N1 N2 N3 N4 0.2(4) . . . . ?
N1 C5 C6 N5 167.9(3) . . . . ?
N1 C5 C6 C7 -15.2(6) . . . . ?
N3 N4 C5 N1 0.7(4) . . . . ?
N3 N4 C5 C6 180.0(3) . . . . ?
N3 N2 N1 C5 0.3(4) . . . . ?
N3 N2 N1 C4 -173.9(3) . . . . ?
N5 C6 C7 C8 1.1(5) . . . . ?
C5 N4 N3 N2 -0.6(4) . . . . ?
C5 C6 C7 C8 -175.5(3) . . . . ?
C9 C10 C11 C12 0.4(5) . . . . ?
C10 C9 C14 N5 -178.6(3) . . . . ?
C10 C9 C14 C13 3.7(5) . . . . ?
C10 C9 C8 C7 -175.0(3) . . . . ?
C10 C11 C12 C13 1.6(5) . . . . ?
C6 N5 C14 C9 -7.2(4) . . . . ?
C6 N5 C14 C13 170.4(3) . . . . ?
C6 C7 C8 C9 -5.0(5) . . . . ?
C11 C12 C13 C14 -0.8(5) . . . . ?
C12 C13 C14 N5 -179.4(3) . . . . ?
C12 C13 C14 C9 -1.8(5) . . . . ?
C4 N1 C5 N4 172.6(3) . . . . ?
C4 N1 C5 C6 -6.5(6) . . . . ?
C14 N5 C6 C5 -178.1(3) . . . . ?
C14 N5 C6 C7 5.0(5) . . . . ?
C14 C9 C10 C11 -3.1(5) . . . . ?
C14 C9 C8 C7 2.8(5) . . . . ?
C8 C9 C10 C11 174.7(3) . . . . ?
C8 C9 C14 N5 3.5(5) . . . . ?
C8 C9 C14 C13 -174.1(3) . . . . ?

loop_
_exptl_oxdiff_crystal_face_indexfrac_h
_exptl_oxdiff_crystal_face_indexfrac_k
_exptl_oxdiff_crystal_face_indexfrac_l
_exptl_oxdiff_crystal_face_x
_exptl_oxdiff_crystal_face_y
_exptl_oxdiff_crystal_face_z
-3.1988 4.9515 1.5350 0.8572 -0.4822 0.0141
-2.9296 -5.1132 -3.5526 0.4171 0.7665 -0.4883
1.9640 4.2884 -8.8576 -0.4035 -0.7430 -0.5340
2.8995 5.5089 -2.3406 -0.4774 -0.8780 0.0344
2.0337 2.9892 9.7847 -0.2090 -0.3829 0.8998
-2.3265 -4.8273 7.1936 0.4416 0.8129 0.3798
-1.2191 -0.1321 -11.9873 0.0950 -0.0508 -0.9942
0.8376 0.7141 12.2245 0.0077 -0.0051 1.0000
3.2849 -3.9068 5.0251 -0.7550 0.4100 0.5118
2.2931 -4.5060 -7.8738 -0.7352 0.4002 -0.5471
